data_2236856
loop_
_publ_author_name
'Sewpersad, Shirveen'
'Van Zyl, Werner E.'

_publ_section_title
;
 Bis[\m-<i>O</i>-isopropyl
 (4-ethoxyphenyl)dithiophosphonato-\k^2^<i>S</i>:<i>S</i>']bis{[<i>O</i>-isopropyl
 (4-ethoxyphenyl)dithiophosphonato-\k^2^<i>S</i>,<i>S</i>']mercury(II)}
;
_journal_coeditor_code FF2088
_journal_issue 12
_journal_name_full 'Acta Crystallographica Section E'
_journal_page_first m1488
_journal_page_last m1489
_journal_paper_doi 10.1107/S1600536812046624
_journal_volume 68
_journal_year 2012
_chemical_formula_iupac '[Hg2 (C11 H16 O2 P S2)4]'
_chemical_formula_moiety 'C44 H64 Hg2 O8 P4 S8'
_chemical_formula_sum 'C44 H64 Hg2 O8 P4 S8'
_chemical_formula_weight 1502.49
_chemical_name_systematic
;
Bis[\m-<i>O</i>-isopropyl (4-ethoxyphenyl)dithiophosphonato-
\k^2^<i>S</i>:<i>S</i>']bis{[<i>O</i>-isopropyl
(4-ethoxyphenyl)dithiophosphonato-\k^2^<i>S</i>,<i>S</i>']mercury(II)}
;
_space_group_IT_number 2
_symmetry_cell_setting triclinic
_symmetry_space_group_name_Hall '-P 1'
_symmetry_space_group_name_H-M 'P -1'
_atom_sites_solution_hydrogens geom
_atom_sites_solution_primary direct
_atom_sites_solution_secondary difmap
_audit_creation_method SHELXL-97
_cell_angle_alpha 62.908(4)
_cell_angle_beta 84.418(4)
_cell_angle_gamma 80.862(4)
_cell_formula_units_Z 1
_cell_length_a 11.079(3)
_cell_length_b 11.985(3)
_cell_length_c 12.253(3)
_cell_measurement_reflns_used 34157
_cell_measurement_temperature 173(2)
_cell_measurement_theta_max 27.35
_cell_measurement_theta_min 1.86
_cell_volume 1429.5(6)
_computing_cell_refinement 'SAINT (Bruker, 2006)'
_computing_data_collection 'APEX2 (Bruker, 2006)'
_computing_data_reduction 'SAINT (Bruker, 2006)'
_computing_molecular_graphics 'SHELXTL (Sheldrick, 2008)'
_computing_publication_material 'SHELXL97 (Sheldrick, 2008'
_computing_structure_refinement 'SHELXL97 (Sheldrick, 2008)'
_computing_structure_solution 'SHELXS97 (Sheldrick, 2008)'
_diffrn_ambient_temperature 173(2)
_diffrn_measured_fraction_theta_full 0.986
_diffrn_measured_fraction_theta_max 0.986
_diffrn_measurement_device_type 'Bruker Kappa DUO APEXII'
_diffrn_measurement_method '0.5\% \f scans and \w scans'
_diffrn_radiation_monochromator graphite
_diffrn_radiation_source 'fine-focus sealed tube'
_diffrn_radiation_type MoK\a
_diffrn_radiation_wavelength 0.71073
_diffrn_reflns_av_R_equivalents 0.0767
_diffrn_reflns_av_sigmaI/netI 0.0469
_diffrn_reflns_limit_h_max 14
_diffrn_reflns_limit_h_min -14
_diffrn_reflns_limit_k_max 15
_diffrn_reflns_limit_k_min -15
_diffrn_reflns_limit_l_max 15
_diffrn_reflns_limit_l_min -15
_diffrn_reflns_number 34157
_diffrn_reflns_theta_full 27.35
_diffrn_reflns_theta_max 27.35
_diffrn_reflns_theta_min 1.86
_diffrn_standards_decay_% 0
_diffrn_standards_interval_count 0
_diffrn_standards_interval_time 0
_diffrn_standards_number 0
_exptl_absorpt_coefficient_mu 5.813
_exptl_absorpt_correction_T_max 0.5422
_exptl_absorpt_correction_T_min 0.4759
_exptl_absorpt_correction_type multi-scan
_exptl_absorpt_process_details '(SADABS; Sheldrick, 1997)'
_exptl_crystal_colour colourless
_exptl_crystal_density_diffrn 1.745
_exptl_crystal_density_method 'not measured'
_exptl_crystal_description block
_exptl_crystal_F_000 740
_exptl_crystal_size_max 0.15
_exptl_crystal_size_mid 0.15
_exptl_crystal_size_min 0.12
_refine_diff_density_max 0.866
_refine_diff_density_min -1.024
_refine_ls_extinction_method none
_refine_ls_goodness_of_fit_ref 0.965
_refine_ls_hydrogen_treatment constr
_refine_ls_matrix_type full
_refine_ls_number_parameters 304
_refine_ls_number_reflns 6382
_refine_ls_number_restraints 0
_refine_ls_restrained_S_all 0.965
_refine_ls_R_factor_all 0.0294
_refine_ls_R_factor_gt 0.0227
_refine_ls_shift/su_max 0.002
_refine_ls_shift/su_mean 0.000
_refine_ls_structure_factor_coef Fsqd
_refine_ls_weighting_details 'calc w=1/[\s^2^(Fo^2^)+(0.0170P)^2^+0.0000P] where P=(Fo^2^+2Fc^2^)/3'
_refine_ls_weighting_scheme calc
_refine_ls_wR_factor_gt 0.0465
_refine_ls_wR_factor_ref 0.0487
_reflns_number_gt 5622
_reflns_number_total 6382
_reflns_threshold_expression I>2sigma(I)
_cod_data_source_file ff2088.cif
_cod_data_source_block I
_cod_database_code 2236856
_cod_database_fobs_code 2236856

loop_
_symmetry_equiv_pos_as_xyz
'x, y, z'
'-x, -y, -z'

loop_
_atom_site_type_symbol
_atom_site_label
_atom_site_fract_x
_atom_site_fract_y
_atom_site_fract_z
_atom_site_U_iso_or_equiv
_atom_site_adp_type
_atom_site_calc_flag
_atom_site_refinement_flags
_atom_site_occupancy
_atom_site_symmetry_multiplicity
Hg Hg1 0.406211(9) 0.860930(11) 0.068281(10) 0.03450(5) Uani d . 1 1
S S1 0.21870(6) 0.87000(7) -0.02079(7) 0.03184(16) Uani d . 1 1
S S2 0.33676(6) 0.60580(7) 0.21177(6) 0.02963(15) Uani d . 1 1
S S3 0.47011(6) 1.09499(7) -0.19071(6) 0.02882(15) Uani d . 1 1
S S4 0.61332(6) 0.79500(7) -0.05226(6) 0.03264(16) Uani d . 1 1
P P1 0.21046(6) 0.68074(7) 0.08684(6) 0.02416(15) Uani d . 1 1
P P2 0.59057(6) 0.95292(7) -0.20573(6) 0.02505(15) Uani d . 1 1
O O1 0.24135(16) 0.4936(2) -0.28729(18) 0.0369(5) Uani d . 1 1
O O2 0.07486(14) 0.66471(17) 0.13934(16) 0.0283(4) Uani d . 1 1
O O3 1.05424(16) 1.14120(19) -0.45478(18) 0.0370(5) Uani d . 1 1
O O4 0.54046(15) 0.93611(17) -0.31346(16) 0.0286(4) Uani d . 1 1
C C1 0.2184(2) 0.6092(2) -0.0143(2) 0.0243(6) Uani d . 1 1
C C2 0.1144(2) 0.6060(3) -0.0679(2) 0.0339(7) Uani d . 1 1
H H2 0.0358 0.6332 -0.0434 0.041 Uiso calc R 1 1
C C3 0.1250(2) 0.5637(3) -0.1559(3) 0.0366(7) Uani d . 1 1
H H3 0.0537 0.5607 -0.1911 0.044 Uiso calc R 1 1
C C4 0.2396(2) 0.5255(3) -0.1936(2) 0.0280(6) Uani d . 1 1
C C5 0.3435(2) 0.5230(3) -0.1371(3) 0.0284(6) Uani d . 1 1
H H5 0.4219 0.4926 -0.1590 0.034 Uiso calc R 1 1
C C6 0.3305(2) 0.5655(3) -0.0487(3) 0.0293(6) Uani d . 1 1
H H6 0.4015 0.5645 -0.0104 0.035 Uiso calc R 1 1
C C7 0.3573(2) 0.4493(3) -0.3265(3) 0.0349(7) Uani d . 1 1
H H7A 0.3947 0.3713 -0.2581 0.042 Uiso calc R 1 1
H H7B 0.4134 0.5141 -0.3530 0.042 Uiso calc R 1 1
C C8 0.3361(3) 0.4232(4) -0.4312(3) 0.0503(9) Uani d . 1 1
H H8A 0.2828 0.3568 -0.4033 0.075 Uiso calc R 1 1
H H8B 0.4146 0.3952 -0.4611 0.075 Uiso calc R 1 1
H H8C 0.2972 0.5004 -0.4975 0.075 Uiso calc R 1 1
C C9 0.0212(2) 0.7226(3) 0.2196(3) 0.0328(7) Uani d . 1 1
H H9 0.0767 0.7807 0.2197 0.039 Uiso calc R 1 1
C C10 -0.0988(3) 0.7978(3) 0.1647(3) 0.0507(9) Uani d . 1 1
H H10A -0.0837 0.8647 0.0824 0.076 Uiso calc R 1 1
H H10B -0.1397 0.8359 0.2167 0.076 Uiso calc R 1 1
H H10C -0.1511 0.7419 0.1595 0.076 Uiso calc R 1 1
C C11 0.0099(3) 0.6180(3) 0.3468(3) 0.0403(7) Uani d . 1 1
H H11A -0.0408 0.5584 0.3459 0.060 Uiso calc R 1 1
H H11B -0.0283 0.6534 0.4017 0.060 Uiso calc R 1 1
H H11C 0.0913 0.5737 0.3758 0.060 Uiso calc R 1 1
C C12 0.7306(2) 1.0142(3) -0.2752(2) 0.0267(6) Uani d . 1 1
C C13 0.7268(2) 1.1228(3) -0.3845(3) 0.0338(7) Uani d . 1 1
H H13 0.6497 1.1674 -0.4171 0.041 Uiso calc R 1 1
C C14 0.8323(2) 1.1688(3) -0.4480(3) 0.0343(7) Uani d . 1 1
H H14 0.8275 1.2432 -0.5240 0.041 Uiso calc R 1 1
C C15 0.9455(2) 1.1049(3) -0.3994(3) 0.0307(6) Uani d . 1 1
C C16 0.9506(2) 0.9983(3) -0.2874(3) 0.0347(7) Uani d . 1 1
H H16 1.0276 0.9565 -0.2525 0.042 Uiso calc R 1 1
C C17 0.8446(2) 0.9522(3) -0.2259(3) 0.0331(6) Uani d . 1 1
H H17 0.8493 0.8780 -0.1498 0.040 Uiso calc R 1 1
C C18 1.0515(3) 1.2395(3) -0.5783(3) 0.0378(7) Uani d . 1 1
H H18A 1.0037 1.3180 -0.5815 0.045 Uiso calc R 1 1
H H18B 1.0125 1.2142 -0.6316 0.045 Uiso calc R 1 1
C C19 1.1816(3) 1.2612(3) -0.6217(3) 0.0503(9) Uani d . 1 1
H H19A 1.2200 1.2835 -0.5669 0.075 Uiso calc R 1 1
H H19B 1.1821 1.3303 -0.7052 0.075 Uiso calc R 1 1
H H19C 1.2271 1.1839 -0.6213 0.075 Uiso calc R 1 1
C C20 0.4382(2) 0.8642(3) -0.2971(3) 0.0314(7) Uani d . 1 1
H H20 0.4191 0.8146 -0.2077 0.038 Uiso calc R 1 1
C C21 0.3287(3) 0.9560(3) -0.3587(3) 0.0468(8) Uani d . 1 1
H H21A 0.3069 1.0137 -0.3213 0.070 Uiso calc R 1 1
H H21B 0.2598 0.9097 -0.3487 0.070 Uiso calc R 1 1
H H21C 0.3479 1.0047 -0.4462 0.070 Uiso calc R 1 1
C C22 0.4828(3) 0.7755(3) -0.3523(3) 0.0415(8) Uani d . 1 1
H H22A 0.5113 0.8238 -0.4371 0.062 Uiso calc R 1 1
H H22B 0.4159 0.7305 -0.3512 0.062 Uiso calc R 1 1
H H22C 0.5504 0.7144 -0.3045 0.062 Uiso calc R 1 1

loop_
_atom_site_aniso_label
_atom_site_aniso_U_11
_atom_site_aniso_U_22
_atom_site_aniso_U_33
_atom_site_aniso_U_12
_atom_site_aniso_U_13
_atom_site_aniso_U_23
Hg1 0.03746(7) 0.03923(8) 0.03315(8) -0.02021(5) 0.00380(5) -0.01779(6)
S1 0.0325(4) 0.0254(4) 0.0331(4) -0.0065(3) -0.0045(3) -0.0077(3)
S2 0.0288(3) 0.0303(4) 0.0288(4) -0.0053(3) -0.0040(3) -0.0112(3)
S3 0.0272(3) 0.0276(4) 0.0345(4) -0.0068(3) 0.0003(3) -0.0155(3)
S4 0.0339(4) 0.0301(4) 0.0283(4) -0.0051(3) 0.0038(3) -0.0090(3)
P1 0.0220(3) 0.0250(4) 0.0266(4) -0.0065(3) 0.0011(3) -0.0119(3)
P2 0.0260(3) 0.0271(4) 0.0240(4) -0.0085(3) 0.0018(3) -0.0120(3)
O1 0.0292(10) 0.0557(15) 0.0360(12) -0.0048(9) 0.0007(8) -0.0298(11)
O2 0.0236(9) 0.0348(12) 0.0328(11) -0.0098(8) 0.0067(7) -0.0200(9)
O3 0.0271(10) 0.0425(13) 0.0369(12) -0.0111(9) 0.0067(8) -0.0133(10)
O4 0.0341(10) 0.0324(12) 0.0245(10) -0.0160(8) 0.0035(8) -0.0142(9)
C1 0.0239(12) 0.0243(15) 0.0235(14) -0.0060(10) -0.0003(10) -0.0089(12)
C2 0.0224(13) 0.0484(19) 0.0350(17) -0.0050(12) 0.0019(11) -0.0225(15)
C3 0.0250(14) 0.059(2) 0.0359(17) -0.0084(13) -0.0008(11) -0.0288(16)
C4 0.0303(14) 0.0290(16) 0.0255(15) -0.0074(12) 0.0009(11) -0.0120(13)
C5 0.0237(13) 0.0296(16) 0.0339(16) -0.0023(11) 0.0011(11) -0.0167(13)
C6 0.0230(13) 0.0343(17) 0.0349(16) -0.0031(11) -0.0036(11) -0.0189(14)
C7 0.0312(14) 0.0427(19) 0.0370(17) -0.0051(13) 0.0023(12) -0.0236(15)
C8 0.0424(18) 0.078(3) 0.043(2) -0.0038(17) 0.0040(14) -0.041(2)
C9 0.0346(15) 0.0348(18) 0.0380(17) -0.0109(13) 0.0089(12) -0.0238(15)
C10 0.0457(19) 0.038(2) 0.053(2) 0.0070(15) 0.0093(16) -0.0137(17)
C11 0.0387(16) 0.050(2) 0.0367(18) -0.0115(14) 0.0065(13) -0.0233(16)
C12 0.0282(13) 0.0327(17) 0.0240(14) -0.0092(11) 0.0026(11) -0.0158(13)
C13 0.0278(14) 0.0386(18) 0.0292(16) -0.0061(12) -0.0039(11) -0.0089(14)
C14 0.0317(14) 0.0370(18) 0.0263(16) -0.0104(12) 0.0000(11) -0.0055(14)
C15 0.0270(14) 0.0344(17) 0.0348(17) -0.0095(12) 0.0032(11) -0.0182(14)
C16 0.0245(14) 0.0361(18) 0.0390(18) -0.0012(12) -0.0015(12) -0.0135(15)
C17 0.0348(15) 0.0306(17) 0.0285(16) -0.0057(12) -0.0008(12) -0.0081(13)
C18 0.0398(16) 0.0410(19) 0.0348(17) -0.0145(14) 0.0088(13) -0.0179(15)
C19 0.0424(18) 0.056(2) 0.049(2) -0.0184(16) 0.0165(15) -0.0196(18)
C20 0.0314(14) 0.0397(18) 0.0285(16) -0.0188(13) 0.0034(11) -0.0162(14)
C21 0.0342(16) 0.061(2) 0.054(2) -0.0060(15) -0.0022(14) -0.0326(19)
C22 0.0429(17) 0.043(2) 0.048(2) -0.0182(15) 0.0028(14) -0.0249(17)

loop_
_atom_type_symbol
_atom_type_description
_atom_type_scat_dispersion_real
_atom_type_scat_dispersion_imag
_atom_type_scat_source
C C 0.0033 0.0016 'International Tables Vol C Tables 4.2.6.8 and 6.1.1.4'
H H 0.0000 0.0000 'International Tables Vol C Tables 4.2.6.8 and 6.1.1.4'
O O 0.0106 0.0060 'International Tables Vol C Tables 4.2.6.8 and 6.1.1.4'
P P 0.1023 0.0942 'International Tables Vol C Tables 4.2.6.8 and 6.1.1.4'
S S 0.1246 0.1234 'International Tables Vol C Tables 4.2.6.8 and 6.1.1.4'
Hg Hg -2.3894 9.2266 'International Tables Vol C Tables 4.2.6.8 and 6.1.1.4'

loop_
_geom_angle_atom_site_label_1
_geom_angle_atom_site_label_2
_geom_angle_atom_site_label_3
_geom_angle_site_symmetry_1
_geom_angle_site_symmetry_3
_geom_angle
S3 Hg1 S1 2_675 . 154.65(3)
S3 Hg1 S4 2_675 . 91.92(3)
S1 Hg1 S4 . . 112.32(3)
S3 Hg1 S2 2_675 . 109.11(2)
S1 Hg1 S2 . . 76.26(2)
S4 Hg1 S2 . . 97.22(2)
P1 S1 Hg1 . . 92.17(3)
P1 S2 Hg1 . . 79.38(3)
P2 S3 Hg1 . 2_675 97.48(3)
P2 S4 Hg1 . . 94.61(4)
O2 P1 C1 . . 100.56(10)
O2 P1 S2 . . 114.83(8)
C1 P1 S2 . . 114.39(9)
O2 P1 S1 . . 107.71(8)
C1 P1 S1 . . 106.96(9)
S2 P1 S1 . . 111.53(4)
O4 P2 C12 . . 100.50(10)
O4 P2 S4 . . 113.62(8)
C12 P2 S4 . . 113.57(10)
O4 P2 S3 . . 104.78(8)
C12 P2 S3 . . 108.57(10)
S4 P2 S3 . . 114.56(4)
C4 O1 C7 . . 117.9(2)
C9 O2 P1 . . 120.41(15)
C15 O3 C18 . . 117.1(2)
C20 O4 P2 . . 123.35(15)
C6 C1 C2 . . 118.4(2)
C6 C1 P1 . . 119.55(19)
C2 C1 P1 . . 121.8(2)
C3 C2 C1 . . 120.4(2)
C3 C2 H2 . . 119.8
C1 C2 H2 . . 119.8
C2 C3 C4 . . 120.3(2)
C2 C3 H3 . . 119.8
C4 C3 H3 . . 119.8
O1 C4 C5 . . 124.2(2)
O1 C4 C3 . . 116.0(2)
C5 C4 C3 . . 119.8(2)
C6 C5 C4 . . 118.7(2)
C6 C5 H5 . . 120.6
C4 C5 H5 . . 120.6
C1 C6 C5 . . 122.2(2)
C1 C6 H6 . . 118.9
C5 C6 H6 . . 118.9
O1 C7 C8 . . 108.0(2)
O1 C7 H7A . . 110.1
C8 C7 H7A . . 110.1
O1 C7 H7B . . 110.1
C8 C7 H7B . . 110.1
H7A C7 H7B . . 108.4
C7 C8 H8A . . 109.5
C7 C8 H8B . . 109.5
H8A C8 H8B . . 109.5
C7 C8 H8C . . 109.5
H8A C8 H8C . . 109.5
H8B C8 H8C . . 109.5
O2 C9 C11 . . 107.6(2)
O2 C9 C10 . . 106.3(2)
C11 C9 C10 . . 114.4(2)
O2 C9 H9 . . 109.5
C11 C9 H9 . . 109.5
C10 C9 H9 . . 109.5
C9 C10 H10A . . 109.5
C9 C10 H10B . . 109.5
H10A C10 H10B . . 109.5
C9 C10 H10C . . 109.5
H10A C10 H10C . . 109.5
H10B C10 H10C . . 109.5
C9 C11 H11A . . 109.5
C9 C11 H11B . . 109.5
H11A C11 H11B . . 109.5
C9 C11 H11C . . 109.5
H11A C11 H11C . . 109.5
H11B C11 H11C . . 109.5
C13 C12 C17 . . 118.5(2)
C13 C12 P2 . . 119.0(2)
C17 C12 P2 . . 122.4(2)
C12 C13 C14 . . 121.8(3)
C12 C13 H13 . . 119.1
C14 C13 H13 . . 119.1
C13 C14 C15 . . 119.2(3)
C13 C14 H14 . . 120.4
C15 C14 H14 . . 120.4
O3 C15 C16 . . 116.5(2)
O3 C15 C14 . . 124.0(3)
C16 C15 C14 . . 119.6(2)
C17 C16 C15 . . 120.6(3)
C17 C16 H16 . . 119.7
C15 C16 H16 . . 119.7
C16 C17 C12 . . 120.3(3)
C16 C17 H17 . . 119.9
C12 C17 H17 . . 119.9
O3 C18 C19 . . 107.8(2)
O3 C18 H18A . . 110.1
C19 C18 H18A . . 110.1
O3 C18 H18B . . 110.1
C19 C18 H18B . . 110.1
H18A C18 H18B . . 108.5
C18 C19 H19A . . 109.5
C18 C19 H19B . . 109.5
H19A C19 H19B . . 109.5
C18 C19 H19C . . 109.5
H19A C19 H19C . . 109.5
H19B C19 H19C . . 109.5
O4 C20 C21 . . 108.4(2)
O4 C20 C22 . . 105.6(2)
C21 C20 C22 . . 113.5(3)
O4 C20 H20 . . 109.7
C21 C20 H20 . . 109.7
C22 C20 H20 . . 109.7
C20 C21 H21A . . 109.5
C20 C21 H21B . . 109.5
H21A C21 H21B . . 109.5
C20 C21 H21C . . 109.5
H21A C21 H21C . . 109.5
H21B C21 H21C . . 109.5
C20 C22 H22A . . 109.5
C20 C22 H22B . . 109.5
H22A C22 H22B . . 109.5
C20 C22 H22C . . 109.5
H22A C22 H22C . . 109.5
H22B C22 H22C . . 109.5

loop_
_geom_bond_atom_site_label_1
_geom_bond_atom_site_label_2
_geom_bond_site_symmetry_2
_geom_bond_distance
Hg1 S3 2_675 2.3997(7)
Hg1 S1 . 2.4042(8)
Hg1 S4 . 2.8105(8)
Hg1 S2 . 2.9361(9)
S1 P1 . 2.0519(11)
S2 P1 . 1.9681(10)
S3 P2 . 2.0568(10)
S3 Hg1 2_675 2.3998(7)
S4 P2 . 1.9699(11)
P1 O2 . 1.5807(17)
P1 C1 . 1.788(3)
P2 O4 . 1.5848(18)
P2 C12 . 1.791(2)
O1 C4 . 1.363(3)
O1 C7 . 1.435(3)
O2 C9 . 1.476(3)
O3 C15 . 1.357(3)
O3 C18 . 1.433(3)
O4 C20 . 1.475(3)
C1 C6 . 1.375(3)
C1 C2 . 1.395(3)
C2 C3 . 1.374(4)
C2 H2 . 0.9500
C3 C4 . 1.389(4)
C3 H3 . 0.9500
C4 C5 . 1.389(3)
C5 C6 . 1.379(4)
C5 H5 . 0.9500
C6 H6 . 0.9500
C7 C8 . 1.498(4)
C7 H7A . 0.9900
C7 H7B . 0.9900
C8 H8A . 0.9800
C8 H8B . 0.9800
C8 H8C . 0.9800
C9 C11 . 1.499(4)
C9 C10 . 1.509(4)
C9 H9 . 1.0000
C10 H10A . 0.9800
C10 H10B . 0.9800
C10 H10C . 0.9800
C11 H11A . 0.9800
C11 H11B . 0.9800
C11 H11C . 0.9800
C12 C13 . 1.377(4)
C12 C17 . 1.398(4)
C13 C14 . 1.382(4)
C13 H13 . 0.9500
C14 C15 . 1.393(4)
C14 H14 . 0.9500
C15 C16 . 1.383(4)
C16 C17 . 1.380(4)
C16 H16 . 0.9500
C17 H17 . 0.9500
C18 C19 . 1.507(4)
C18 H18A . 0.9900
C18 H18B . 0.9900
C19 H19A . 0.9800
C19 H19B . 0.9800
C19 H19C . 0.9800
C20 C21 . 1.500(4)
C20 C22 . 1.501(4)
C20 H20 . 1.0000
C21 H21A . 0.9800
C21 H21B . 0.9800
C21 H21C . 0.9800
C22 H22A . 0.9800
C22 H22B . 0.9800
C22 H22C . 0.9800

loop_
_geom_torsion_atom_site_label_1
_geom_torsion_atom_site_label_2
_geom_torsion_atom_site_label_3
_geom_torsion_atom_site_label_4
_geom_torsion_site_symmetry_1
_geom_torsion
S3 Hg1 S1 P1 2_675 -110.80(6)
S4 Hg1 S1 P1 . 87.19(4)
S2 Hg1 S1 P1 . -5.07(3)
S3 Hg1 S2 P1 2_675 159.53(3)
S1 Hg1 S2 P1 . 5.38(3)
S4 Hg1 S2 P1 . -105.91(3)
S3 Hg1 S4 P2 2_675 -104.88(4)
S1 Hg1 S4 P2 . 67.51(4)
S2 Hg1 S4 P2 . 145.58(3)
Hg1 S2 P1 O2 . -129.47(8)
Hg1 S2 P1 C1 . 114.96(9)
Hg1 S2 P1 S1 . -6.59(4)
Hg1 S1 P1 O2 . 134.79(7)
Hg1 S1 P1 C1 . -117.84(8)
Hg1 S1 P1 S2 . 7.92(5)
Hg1 S4 P2 O4 . -105.45(8)
Hg1 S4 P2 C12 . 140.49(9)
Hg1 S4 P2 S3 . 14.94(4)
Hg1 S3 P2 O4 2_675 -165.11(7)
Hg1 S3 P2 C12 2_675 -58.41(10)
Hg1 S3 P2 S4 2_675 69.71(4)
C1 P1 O2 C9 . -173.8(2)
S2 P1 O2 C9 . 62.9(2)
S1 P1 O2 C9 . -62.0(2)
C12 P2 O4 C20 . 167.3(2)
S4 P2 O4 C20 . 45.6(2)
S3 P2 O4 C20 . -80.2(2)
O2 P1 C1 C6 . -158.7(2)
S2 P1 C1 C6 . -35.1(2)
S1 P1 C1 C6 . 89.0(2)
O2 P1 C1 C2 . 26.9(2)
S2 P1 C1 C2 . 150.5(2)
S1 P1 C1 C2 . -85.5(2)
C6 C1 C2 C3 . -2.1(4)
P1 C1 C2 C3 . 172.4(2)
C1 C2 C3 C4 . -0.9(5)
C7 O1 C4 C5 . 2.9(4)
C7 O1 C4 C3 . -177.9(3)
C2 C3 C4 O1 . -175.5(3)
C2 C3 C4 C5 . 3.7(4)
O1 C4 C5 C6 . 175.7(2)
C3 C4 C5 C6 . -3.5(4)
C2 C1 C6 C5 . 2.3(4)
P1 C1 C6 C5 . -172.3(2)
C4 C5 C6 C1 . 0.5(4)
C4 O1 C7 C8 . -178.8(3)
P1 O2 C9 C11 . -108.9(2)
P1 O2 C9 C10 . 128.1(2)
O4 P2 C12 C13 . 56.8(2)
S4 P2 C12 C13 . 178.5(2)
S3 P2 C12 C13 . -52.8(2)
O4 P2 C12 C17 . -119.7(2)
S4 P2 C12 C17 . 2.0(3)
S3 P2 C12 C17 . 130.7(2)
C17 C12 C13 C14 . 2.3(4)
P2 C12 C13 C14 . -174.3(2)
C12 C13 C14 C15 . -1.1(4)
C18 O3 C15 C16 . 171.0(3)
C18 O3 C15 C14 . -9.7(4)
C13 C14 C15 O3 . 179.3(3)
C13 C14 C15 C16 . -1.4(4)
O3 C15 C16 C17 . -178.1(2)
C14 C15 C16 C17 . 2.5(4)
C15 C16 C17 C12 . -1.2(4)
C13 C12 C17 C16 . -1.2(4)
P2 C12 C17 C16 . 175.3(2)
C15 O3 C18 C19 . -178.4(2)
P2 O4 C20 C21 . 107.9(2)
P2 O4 C20 C22 . -130.0(2)
